data_4126059
loop_
_publ_author_name
'Zhang, Shaoguang'
'Appel, Aaron M.'
'Bullock, R. Morris'

_publ_section_title
;
 Reversible Heterolytic Cleavage of the H-H Bond by Molybdenum Complexes:
 Controlling the Dynamics of Exchange Between Proton and Hydride.
;
_journal_issue 21
_journal_name_full 'Journal of the American Chemical Society'
_journal_page_first 7376
_journal_page_last 7387
_journal_paper_doi 10.1021/jacs.7b03053
_journal_volume 139
_journal_year 2017
_chemical_formula_moiety 'C30 H43 Mo N2 O P2, C32 H12 B F24, C3 H2 F0.5'
_chemical_formula_sum 'C65 H57 B F24.5 Mo N2 O P2'
_chemical_formula_weight 1516.31
_chemical_name_systematic
;
 ?
;
_space_group_crystal_system triclinic
_space_group_IT_number 2
_space_group_name_Hall '-P 1'
_space_group_name_H-M_alt 'P -1'
_symmetry_space_group_name_Hall '-P 1'
_symmetry_space_group_name_H-M 'P -1'
_atom_sites_solution_hydrogens mixed
_audit_creation_date 2015-12-18
_audit_creation_method
;
Olex2 1.2
(compiled 2015.09.30 svn.r3233 for OlexSys, GUI svn.r5103)
;
_cell_angle_alpha 107.945(3)
_cell_angle_beta 96.254(4)
_cell_angle_gamma 98.054(3)
_cell_formula_units_Z 2
_cell_length_a 9.3013(8)
_cell_length_b 17.9188(14)
_cell_length_c 20.2670(17)
_cell_measurement_reflns_used 9833
_cell_measurement_temperature 100
_cell_measurement_theta_max 29.837
_cell_measurement_theta_min 2.312
_cell_volume 3140.1(5)
_computing_cell_refinement 'SAINT v8.34A (Bruker, 2013)'
_computing_data_reduction 'SAINT v8.34A (Bruker, 2013)'
_computing_molecular_graphics 'Olex2 (Dolomanov et al., 2009)'
_computing_publication_material 'Olex2 (Dolomanov et al., 2009)'
_computing_structure_refinement 'ShelXL (Sheldrick, 2015)'
_diffrn_ambient_temperature 100
_diffrn_measured_fraction_theta_full 0.999
_diffrn_measured_fraction_theta_max 0.988
_diffrn_measurement_device_type 'Bruker APEX-II CCD'
_diffrn_measurement_method '\f and \w scans'
_diffrn_radiation_type MoK\a
_diffrn_radiation_wavelength 0.71073
_diffrn_reflns_av_R_equivalents 0.0473
_diffrn_reflns_av_unetI/netI 0.0703
_diffrn_reflns_Laue_measured_fraction_full 0.999
_diffrn_reflns_Laue_measured_fraction_max 0.988
_diffrn_reflns_limit_h_max 14
_diffrn_reflns_limit_h_min -14
_diffrn_reflns_limit_k_max 26
_diffrn_reflns_limit_k_min -27
_diffrn_reflns_limit_l_max 30
_diffrn_reflns_limit_l_min -30
_diffrn_reflns_number 82161
_diffrn_reflns_point_group_measured_fraction_full 0.999
_diffrn_reflns_point_group_measured_fraction_max 0.988
_diffrn_reflns_theta_full 25.242
_diffrn_reflns_theta_max 32.785
_diffrn_reflns_theta_min 1.329
_diffrn_standards_number 0
_exptl_absorpt_coefficient_mu 0.379
_exptl_absorpt_correction_T_max 0.7464
_exptl_absorpt_correction_T_min 0.6828
_exptl_absorpt_correction_type multi-scan
_exptl_absorpt_process_details
;
SADABS-2014/5 (Bruker,2014/5) was used for absorption correction.
wR2(int) was 0.0729 before and 0.0497 after correction.
The Ratio of minimum to maximum transmission is 0.9148.
The \l/2 correction factor is 0.00150.
;
_exptl_crystal_colour 'clear light yellow'
_exptl_crystal_colour_lustre clear
_exptl_crystal_colour_modifier light
_exptl_crystal_colour_primary yellow
_exptl_crystal_density_diffrn 1.604
_exptl_crystal_description needle
_exptl_crystal_F_000 1533
_exptl_crystal_size_max 0.238
_exptl_crystal_size_mid 0.086
_exptl_crystal_size_min 0.056
_refine_diff_density_max 1.042
_refine_diff_density_min -0.998
_refine_diff_density_rms 0.092
_refine_ls_extinction_method none
_refine_ls_goodness_of_fit_ref 1.042
_refine_ls_hydrogen_treatment mixed
_refine_ls_matrix_type full
_refine_ls_number_parameters 903
_refine_ls_number_reflns 22976
_refine_ls_number_restraints 1
_refine_ls_restrained_S_all 1.042
_refine_ls_R_factor_all 0.0874
_refine_ls_R_factor_gt 0.0483
_refine_ls_shift/su_max 0.004
_refine_ls_shift/su_mean 0.000
_refine_ls_structure_factor_coef Fsqd
_refine_ls_weighting_details
;
 w=1/[\s^2^(Fo^2^)+(0.0600P)^2^+0.4514P]
 where P=(Fo^2^+2Fc^2^)/3
;
_refine_ls_weighting_scheme calc
_refine_ls_wR_factor_gt 0.1139
_refine_ls_wR_factor_ref 0.1274
_reflns_Friedel_coverage 0.000
_reflns_number_gt 15276
_reflns_number_total 22976
_reflns_threshold_expression 'I > 2\s(I)'
_cod_data_source_file ja7b03053_si_002.cif
_cod_data_source_block tBuPhMoHNH+
_cod_depositor_comments 'Adding full bibliography for 4126047--4126059.cif.'
_cod_original_formula_sum 'C65 H57 B F24.50 Mo N2 O P2'
_cod_database_code 4126059
_shelxl_version_number 2013-2
_shelx_space_group_comment
;
The symmetry employed for this shelxl refinement is uniquely defined
by the following loop, which should always be used as a source of
symmetry information in preference to the above space-group names.
They are only intended as comments.
;
_shelx_estimated_absorpt_t_max 0.979
_shelx_estimated_absorpt_t_min 0.915
_olex2_refinement_description
;
1. Fixed Uiso
 At 1.2 times of:
  All C(H) groups, All C(H,H) groups, All N(H) groups
 At 1.5 times of:
  All C(H,H,H) groups
2. Restrained distances
 C37-C32 \\sim C28A-C32
 with sigma of 0.02
3. Uiso/Uaniso restraints and constraints
Uanis(C37) = Uanis(C28A)
Uanis(F6) = Uanis(F6A)
Uanis(F5) = Uanis(F5A)
4. Others
 Sof(F5A)=Sof(F6A)=Sof(C28A)=Sof(F4A)=1-FVAR(1)
 Sof(F4)=Sof(F5)=Sof(F6)=Sof(C37)=FVAR(1)
 Fixed Sof: F25(0.5)
5.a Ternary CH refined with riding coordinates:
 N1(H2)
5.b Secondary CH2 refined with riding coordinates:
 C4(H4A,H4B), C5(H5A,H5B), C2(H2A,H2B), C3(H3A,H3B)
5.c Aromatic/amide H refined with riding coordinates:
 C6(H6), C7(H7), C8(H8), C16(H16), C15(H15), C14(H14), C13(H13), C12(H12),
 C29(H29), C28(H28), C27(H27), C26(H26), C25(H25), C9(H9), C10(H10), C39(H39),
 C55(H55), C33(H33), C35(H35), C59(H59), C57(H57), C41(H41), C43(H43), C51(H51),
  C49(H49), C47(H47), C31(H31), C62(H62), C64(H64)
5.d Idealised Me refined as rotating group:
 C24(H24A,H24B,H24C), C18(H18A,H18B,H18C), C22(H22A,H22B,H22C), C23(H23A,H23B,
 H23C), C20(H20A,H20B,H20C), C19(H19A,H19B,H19C)
;
_olex2_submission_special_instructions 'No special instructions were received'

loop_
_space_group_symop_operation_xyz
'x, y, z'
'-x, -y, -z'

loop_
_atom_site_label
_atom_site_type_symbol
_atom_site_fract_x
_atom_site_fract_y
_atom_site_fract_z
_atom_site_U_iso_or_equiv
_atom_site_adp_type
_atom_site_occupancy
_atom_site_site_symmetry_order
_atom_site_calc_flag
_atom_site_refinement_flags_posn
_atom_site_refinement_flags_occupancy
_atom_site_disorder_assembly
_atom_site_disorder_group
Mo1 Mo 0.26770(2) 0.25453(2) 1.11030(2) 0.01861(5) Uani 1 1 d . . . .
P1 P 0.30028(5) 0.26188(3) 1.23205(3) 0.01482(10) Uani 1 1 d . . . .
P2 P 0.48441(5) 0.35530(3) 1.16091(3) 0.01566(10) Uani 1 1 d . . . .
O1 O -0.02497(18) 0.31499(11) 1.13521(9) 0.0338(4) Uani 1 1 d . . . .
F17 F 0.39674(15) -0.00129(8) 0.93379(6) 0.0293(3) Uani 1 1 d . . . .
F15 F 0.28601(18) 0.41039(8) 0.63438(7) 0.0369(3) Uani 1 1 d . . . .
F4 F 0.1713(7) 0.4092(4) 0.9600(2) 0.0298(8) Uani 0.894(4) 1 d . P A 1
F5 F 0.0035(2) 0.39772(10) 1.02047(10) 0.0403(6) Uani 0.894(4) 1 d . P A 1
F6 F -0.0435(3) 0.42270(12) 0.92511(13) 0.0531(7) Uani 0.894(4) 1 d . P A 1
F7 F -0.30987(16) 0.04085(8) 0.86944(8) 0.0352(3) Uani 1 1 d . . . .
F8 F -0.42037(15) 0.14006(9) 0.89225(9) 0.0417(4) Uani 1 1 d . . . .
F9 F -0.27372(18) 0.12507(10) 0.97334(7) 0.0455(4) Uani 1 1 d . . . .
F10 F 0.69804(16) 0.27691(10) 0.79829(8) 0.0429(4) Uani 1 1 d . . . .
F11 F 0.66638(16) 0.39777(9) 0.82520(9) 0.0476(4) Uani 1 1 d . . . .
F12 F 0.59025(15) 0.32519(10) 0.88507(7) 0.0393(4) Uani 1 1 d . . . .
F13 F 0.15292(15) 0.29904(8) 0.56854(7) 0.0293(3) Uani 1 1 d . . . .
F14 F 0.38610(15) 0.31832(9) 0.57137(7) 0.0336(3) Uani 1 1 d . . . .
F18 F 0.30023(15) -0.11847(7) 0.86474(7) 0.0275(3) Uani 1 1 d . . . .
F16 F 0.16131(14) -0.03695(8) 0.91145(7) 0.0283(3) Uani 1 1 d . . . .
F21 F 0.48409(16) -0.11079(8) 0.65022(8) 0.0352(3) Uani 1 1 d . . . .
F19 F 0.61668(14) 0.00547(9) 0.69325(7) 0.0337(3) Uani 1 1 d . . . .
F20 F 0.44465(16) -0.01891(10) 0.60692(7) 0.0360(3) Uani 1 1 d . . . .
F23 F -0.29514(19) 0.19806(9) 0.53793(8) 0.0434(4) Uani 1 1 d . . . .
F24 F -0.47449(16) 0.11628(9) 0.54639(9) 0.0478(4) Uani 1 1 d . . . .
F22 F -0.36818(17) 0.21696(10) 0.63633(8) 0.0427(4) Uani 1 1 d . . . .
F1 F -0.25867(15) -0.14450(8) 0.53268(7) 0.0304(3) Uani 1 1 d . . . .
F2 F -0.02871(16) -0.12051(9) 0.52915(9) 0.0470(4) Uani 1 1 d . . . .
F3 F -0.18631(18) -0.09953(9) 0.45398(7) 0.0381(4) Uani 1 1 d . . . .
C6 C 0.7490(2) 0.28667(13) 1.36927(11) 0.0223(4) Uani 1 1 d . . . .
H6 H 0.6827 0.2380 1.3605 0.027 Uiso 1 1 calc R . . .
C7 C 0.8680(3) 0.30972(16) 1.42329(12) 0.0303(5) Uani 1 1 d . . . .
H7 H 0.8814 0.2769 1.4516 0.036 Uiso 1 1 calc R . . .
C8 C 0.9667(2) 0.37899(16) 1.43643(12) 0.0322(5) Uani 1 1 d . . . .
H8 H 1.0466 0.3948 1.4742 0.039 Uiso 1 1 calc R . . .
C24 C 0.7134(3) 0.47515(14) 1.15752(12) 0.0293(5) Uani 1 1 d . . . .
H24A H 0.6714 0.5156 1.1904 0.044 Uiso 1 1 calc GR . . .
H24B H 0.7687 0.4998 1.1287 0.044 Uiso 1 1 calc GR . . .
H24C H 0.7796 0.4525 1.1839 0.044 Uiso 1 1 calc GR . . .
C16 C 0.1227(2) 0.50915(13) 1.24529(13) 0.0284(5) Uani 1 1 d . . . .
H16 H 0.0834 0.4753 1.1987 0.034 Uiso 1 1 calc R . . .
C15 C 0.0648(3) 0.57661(14) 1.27656(15) 0.0382(6) Uani 1 1 d . . . .
H15 H -0.0146 0.5893 1.2510 0.046 Uiso 1 1 calc R . . .
C14 C 0.1219(3) 0.62521(14) 1.34436(15) 0.0342(6) Uani 1 1 d . . . .
H14 H 0.0807 0.6707 1.3655 0.041 Uiso 1 1 calc R . . .
C13 C 0.2384(3) 0.60793(13) 1.38162(12) 0.0281(5) Uani 1 1 d . . . .
H13 H 0.2780 0.6419 1.4281 0.034 Uiso 1 1 calc R . . .
C12 C 0.2977(2) 0.54125(12) 1.35143(11) 0.0222(4) Uani 1 1 d . . . .
H12 H 0.3779 0.5289 1.3768 0.027 Uiso 1 1 calc R . . .
C18 C 0.2027(3) 0.22294(14) 1.34799(11) 0.0263(5) Uani 1 1 d . . . .
H18A H 0.2995 0.2123 1.3627 0.039 Uiso 1 1 calc GR . . .
H18B H 0.1269 0.1921 1.3640 0.039 Uiso 1 1 calc GR . . .
H18C H 0.2014 0.2800 1.3686 0.039 Uiso 1 1 calc GR . . .
N2 N 0.60013(17) 0.31675(10) 1.27511(8) 0.0171(3) Uani 1 1 d . . . .
N1 N 0.30035(17) 0.42158(9) 1.25089(8) 0.0153(3) Uani 1 1 d . . . .
H2 H 0.2357 0.3932 1.2045 0.018 Uiso 1 1 calc R . . .
C11 C 0.2382(2) 0.49295(11) 1.28368(11) 0.0181(4) Uani 1 1 d . . . .
C1 C 0.0876(2) 0.29411(13) 1.12812(11) 0.0240(4) Uani 1 1 d . . . .
C29 C 0.1675(3) 0.12168(14) 1.05360(12) 0.0284(5) Uani 1 1 d . . . .
H29 H 0.0872 0.0970 1.0694 0.034 Uiso 1 1 calc R . . .
C28 C 0.1580(3) 0.16237(15) 1.00418(11) 0.0305(5) Uani 1 1 d . . . .
H28 H 0.0697 0.1696 0.9806 0.037 Uiso 1 1 calc R . . .
C27 C 0.3022(3) 0.19043(14) 0.99587(11) 0.0302(5) Uani 1 1 d . . . .
H27 H 0.3280 0.2203 0.9661 0.036 Uiso 1 1 calc R . . .
C26 C 0.4017(3) 0.16618(13) 1.03968(11) 0.0260(5) Uani 1 1 d . . . .
H26 H 0.5060 0.1765 1.0441 0.031 Uiso 1 1 calc R . . .
C25 C 0.3196(3) 0.12429(13) 1.07551(11) 0.0258(4) Uani 1 1 d . . . .
H25 H 0.3586 0.1016 1.1086 0.031 Uiso 1 1 calc R . . .
C4 C 0.4840(2) 0.25171(12) 1.27181(11) 0.0184(4) Uani 1 1 d . . . .
H4A H 0.4791 0.2501 1.3199 0.022 Uiso 1 1 calc R . . .
H4B H 0.5084 0.2006 1.2437 0.022 Uiso 1 1 calc R . . .
C65 C 0.7260(2) 0.33449(12) 1.32775(10) 0.0181(4) Uani 1 1 d . . . .
C9 C 0.9486(2) 0.42547(15) 1.39427(12) 0.0286(5) Uani 1 1 d . . . .
H9 H 1.0187 0.4725 1.4021 0.034 Uiso 1 1 calc R . . .
C10 C 0.8296(2) 0.40448(13) 1.34063(11) 0.0227(4) Uani 1 1 d . . . .
H10 H 0.8180 0.4375 1.3124 0.027 Uiso 1 1 calc R . . .
C5 C 0.6308(2) 0.31912(12) 1.20622(10) 0.0186(4) Uani 1 1 d . . . .
H5A H 0.6389 0.2649 1.1765 0.022 Uiso 1 1 calc R . . .
H5B H 0.7263 0.3548 1.2124 0.022 Uiso 1 1 calc R . . .
C21 C 0.5892(2) 0.40862(13) 1.10977(11) 0.0215(4) Uani 1 1 d . . . .
C22 C 0.6544(3) 0.34733(15) 1.05642(11) 0.0274(5) Uani 1 1 d . . . .
H22A H 0.5749 0.3057 1.0250 0.041 Uiso 1 1 calc GR . . .
H22B H 0.7205 0.3232 1.0813 0.041 Uiso 1 1 calc GR . . .
H22C H 0.7097 0.3738 1.0289 0.041 Uiso 1 1 calc GR . . .
C23 C 0.4856(3) 0.44471(17) 1.06961(14) 0.0352(6) Uani 1 1 d . . . .
H23A H 0.5417 0.4728 1.0434 0.053 Uiso 1 1 calc GR . . .
H23B H 0.4393 0.4824 1.1029 0.053 Uiso 1 1 calc GR . . .
H23C H 0.4094 0.4021 1.0368 0.053 Uiso 1 1 calc GR . . .
C2 C 0.4511(2) 0.44166(12) 1.23429(10) 0.0182(4) Uani 1 1 d . . . .
H2A H 0.5259 0.4525 1.2764 0.022 Uiso 1 1 calc R . . .
H2B H 0.4590 0.4901 1.2201 0.022 Uiso 1 1 calc R . . .
C3 C 0.2912(2) 0.36400(11) 1.29085(10) 0.0162(4) Uani 1 1 d . . . .
H3A H 0.1978 0.3627 1.3100 0.019 Uiso 1 1 calc R . . .
H3B H 0.3735 0.3816 1.3308 0.019 Uiso 1 1 calc R . . .
C17 C 0.1719(2) 0.19862(12) 1.26749(11) 0.0193(4) Uani 1 1 d . . . .
C20 C 0.1883(2) 0.11134(12) 1.23494(12) 0.0255(4) Uani 1 1 d . . . .
H20A H 0.1222 0.0772 1.2527 0.038 Uiso 1 1 calc GR . . .
H20B H 0.2902 0.1060 1.2477 0.038 Uiso 1 1 calc GR . . .
H20C H 0.1631 0.0950 1.1837 0.038 Uiso 1 1 calc GR . . .
C19 C 0.0139(2) 0.20634(14) 1.24443(12) 0.0245(4) Uani 1 1 d . . . .
H19A H -0.0049 0.1933 1.1933 0.037 Uiso 1 1 calc GR . . .
H19B H 0.0004 0.2612 1.2669 0.037 Uiso 1 1 calc GR . . .
H19C H -0.0549 0.1695 1.2583 0.037 Uiso 1 1 calc GR . . .
C45 C 0.2841(2) -0.04141(12) 0.88253(10) 0.0183(4) Uani 1 1 d . . . .
C40 C 0.2804(2) -0.01184(11) 0.82121(9) 0.0147(3) Uani 1 1 d . . . .
C39 C 0.1927(2) 0.04352(11) 0.81440(9) 0.0140(3) Uani 1 1 d . . . .
H39 H 0.1306 0.0603 0.8483 0.017 Uiso 1 1 calc R . . .
C38 C 0.1937(2) 0.07487(11) 0.75946(9) 0.0144(3) Uani 1 1 d . . . .
C54 C 0.2156(2) 0.21009(11) 0.73405(10) 0.0148(3) Uani 1 1 d . . . .
C55 C 0.1949(2) 0.24169(11) 0.67929(10) 0.0143(3) Uani 1 1 d . . . .
H55 H 0.1056 0.2234 0.6468 0.017 Uiso 1 1 calc R . . .
C56 C 0.3021(2) 0.29909(11) 0.67138(10) 0.0175(4) Uani 1 1 d . . . .
C60 C 0.2814(2) 0.33063(12) 0.61161(11) 0.0220(4) Uani 1 1 d . . . .
C37 C 0.0302(3) 0.37988(14) 0.95486(14) 0.0200(5) Uani 0.894(4) 1 d D P A 1
C32 C -0.0120(2) 0.29302(11) 0.91342(10) 0.0192(4) Uani 1 1 d D . . .
C33 C -0.1244(2) 0.24685(12) 0.92972(10) 0.0184(4) Uani 1 1 d . . . .
H33 H -0.1716 0.2688 0.9687 0.022 Uiso 1 1 calc R . . .
C34 C -0.1674(2) 0.16731(11) 0.88786(10) 0.0156(3) Uani 1 1 d . . . .
C36 C -0.2913(2) 0.11803(12) 0.90521(11) 0.0218(4) Uani 1 1 d . . . .
C35 C -0.0983(2) 0.13512(11) 0.83102(9) 0.0143(3) Uani 1 1 d . . . .
H35 H -0.1313 0.0809 0.8027 0.017 Uiso 1 1 calc R . . .
C30 C 0.0193(2) 0.18074(11) 0.81417(9) 0.0140(3) Uani 1 1 d . . . .
C59 C 0.3506(2) 0.24019(11) 0.78004(10) 0.0167(4) Uani 1 1 d . . . .
H59 H 0.3694 0.2204 0.8180 0.020 Uiso 1 1 calc R . . .
C58 C 0.4572(2) 0.29762(11) 0.77194(10) 0.0173(4) Uani 1 1 d . . . .
C61 C 0.6015(2) 0.32414(13) 0.82011(12) 0.0238(4) Uani 1 1 d . . . .
C57 C 0.4345(2) 0.32712(12) 0.71677(11) 0.0191(4) Uani 1 1 d . . . .
H57 H 0.5080 0.3656 0.7103 0.023 Uiso 1 1 calc R . . .
C41 C 0.3715(2) -0.03806(11) 0.77268(10) 0.0164(4) Uani 1 1 d . . . .
H41 H 0.4310 -0.0758 0.7771 0.020 Uiso 1 1 calc R . . .
C42 C 0.3740(2) -0.00795(11) 0.71749(10) 0.0165(4) Uani 1 1 d . . . .
C44 C 0.4780(2) -0.03265(13) 0.66653(11) 0.0213(4) Uani 1 1 d . . . .
C43 C 0.2878(2) 0.04695(11) 0.71115(10) 0.0154(3) Uani 1 1 d . . . .
H43 H 0.2922 0.0667 0.6728 0.018 Uiso 1 1 calc R . . .
C46 C -0.0306(2) 0.09897(11) 0.67743(10) 0.0144(3) Uani 1 1 d . . . .
C51 C -0.0406(2) 0.02185(11) 0.63045(10) 0.0162(4) Uani 1 1 d . . . .
H51 H 0.0265 -0.0102 0.6404 0.019 Uiso 1 1 calc R . . .
C50 C -0.1449(2) -0.00962(12) 0.56973(10) 0.0171(4) Uani 1 1 d . . . .
C49 C -0.2449(2) 0.03476(12) 0.55293(10) 0.0189(4) Uani 1 1 d . . . .
H49 H -0.3146 0.0139 0.5109 0.023 Uiso 1 1 calc R . . .
C48 C -0.2398(2) 0.11076(12) 0.59952(10) 0.0181(4) Uani 1 1 d . . . .
C47 C -0.1361(2) 0.14184(12) 0.66011(10) 0.0170(4) Uani 1 1 d . . . .
H47 H -0.1362 0.1939 0.6910 0.020 Uiso 1 1 calc R . . .
C53 C -0.3450(2) 0.15965(13) 0.58095(12) 0.0258(4) Uani 1 1 d . . . .
C52 C -0.1537(2) -0.09249(13) 0.52175(11) 0.0242(4) Uani 1 1 d . . . .
C31 C 0.0582(2) 0.25995(11) 0.85679(10) 0.0164(4) Uani 1 1 d . . . .
H31 H 0.1360 0.2932 0.8470 0.020 Uiso 1 1 calc R . . .
C63 C 0.4860(3) 0.57736(17) 1.52709(12) 0.0335(5) Uani 1 1 d . . . .
C62 C 0.6190(3) 0.55996(16) 1.50963(12) 0.0331(5) Uani 1 1 d . . . .
H62 H 0.7005 0.6015 1.5166 0.040 Uiso 1 1 calc R . . .
C64 C 0.3676(3) 0.51888(17) 1.51820(12) 0.0332(6) Uani 1 1 d . . . .
H64 H 0.2770 0.5323 1.5310 0.040 Uiso 1 1 calc R . . .
B1 B 0.0974(2) 0.14065(13) 0.74661(11) 0.0143(4) Uani 1 1 d . . . .
F5A F -0.060(2) 0.4135(9) 0.9868(9) 0.0403(6) Uani 0.106(4) 1 d . P A 2
F6A F -0.041(3) 0.4223(12) 0.8948(12) 0.0531(7) Uani 0.106(4) 1 d . P A 2
C28A C 0.007(3) 0.3848(10) 0.9346(13) 0.0200(5) Uani 0.106(4) 1 d D P A 2
F4A F 0.153(6) 0.414(3) 0.9439(17) 0.026(7) Uani 0.106(4) 1 d . P A 2
H1 H 0.247(3) 0.3339(18) 1.0835(16) 0.053(9) Uiso 1 1 d . . . .
F25 F 0.4844(9) 0.6465(6) 1.5488(4) 0.158(3) Uani 0.5 1 d . P B 1

loop_
_atom_site_aniso_label
_atom_site_aniso_U_11
_atom_site_aniso_U_22
_atom_site_aniso_U_33
_atom_site_aniso_U_23
_atom_site_aniso_U_13
_atom_site_aniso_U_12
Mo1 0.01816(9) 0.01904(9) 0.01595(8) 0.00225(6) 0.00184(6) 0.00343(7)
P1 0.0135(2) 0.0126(2) 0.0172(2) 0.00350(18) 0.00183(18) 0.00235(18)
P2 0.0152(2) 0.0168(2) 0.0156(2) 0.00494(18) 0.00426(18) 0.00468(19)
O1 0.0227(8) 0.0394(10) 0.0389(9) 0.0103(8) 0.0039(7) 0.0112(7)
F17 0.0311(7) 0.0320(7) 0.0200(6) 0.0088(5) -0.0057(5) -0.0034(6)
F15 0.0644(10) 0.0153(6) 0.0333(7) 0.0121(5) 0.0055(7) 0.0079(6)
F4 0.0249(12) 0.0210(11) 0.032(2) -0.0026(17) 0.0031(18) -0.0072(8)
F5 0.0575(12) 0.0220(8) 0.0299(10) -0.0076(7) 0.0241(9) -0.0071(8)
F6 0.0625(12) 0.0147(7) 0.0637(17) -0.0001(11) -0.0339(14) 0.0107(7)
F7 0.0387(8) 0.0162(6) 0.0488(8) 0.0045(6) 0.0249(7) -0.0006(6)
F8 0.0178(7) 0.0366(8) 0.0777(11) 0.0258(8) 0.0160(7) 0.0055(6)
F9 0.0496(10) 0.0550(10) 0.0270(7) 0.0151(7) 0.0115(7) -0.0145(8)
F10 0.0267(7) 0.0546(10) 0.0442(9) 0.0077(7) -0.0011(6) 0.0214(7)
F11 0.0319(8) 0.0319(8) 0.0731(11) 0.0275(8) -0.0185(8) -0.0156(7)
F12 0.0284(7) 0.0579(10) 0.0225(7) 0.0098(7) -0.0028(6) -0.0084(7)
F13 0.0303(7) 0.0331(7) 0.0270(7) 0.0171(6) -0.0004(5) 0.0010(6)
F14 0.0344(8) 0.0443(9) 0.0325(7) 0.0224(7) 0.0170(6) 0.0102(7)
F18 0.0404(8) 0.0181(6) 0.0283(7) 0.0117(5) 0.0054(6) 0.0101(6)
F16 0.0273(7) 0.0386(8) 0.0323(7) 0.0237(6) 0.0152(6) 0.0132(6)
F21 0.0430(8) 0.0223(7) 0.0466(8) 0.0093(6) 0.0267(7) 0.0158(6)
F19 0.0198(6) 0.0434(9) 0.0383(8) 0.0126(7) 0.0123(6) 0.0029(6)
F20 0.0406(8) 0.0576(10) 0.0236(7) 0.0198(7) 0.0167(6) 0.0301(7)
F23 0.0585(10) 0.0374(9) 0.0467(9) 0.0269(7) 0.0090(8) 0.0192(8)
F24 0.0261(7) 0.0316(8) 0.0764(11) 0.0154(8) -0.0208(7) 0.0027(6)
F22 0.0432(9) 0.0481(9) 0.0364(8) 0.0050(7) 0.0010(7) 0.0316(8)
F1 0.0374(8) 0.0174(6) 0.0326(7) 0.0061(5) 0.0045(6) -0.0019(5)
F2 0.0293(8) 0.0307(8) 0.0577(10) -0.0183(7) -0.0057(7) 0.0146(6)
F3 0.0608(10) 0.0294(8) 0.0177(6) -0.0005(5) 0.0105(6) 0.0035(7)
C6 0.0164(9) 0.0256(11) 0.0256(10) 0.0097(9) 0.0012(8) 0.0046(8)
C7 0.0257(11) 0.0427(14) 0.0261(11) 0.0153(10) 0.0015(9) 0.0113(10)
C8 0.0162(10) 0.0486(15) 0.0257(11) 0.0051(11) -0.0008(8) 0.0061(10)
C24 0.0265(11) 0.0302(12) 0.0330(12) 0.0135(10) 0.0110(9) -0.0009(10)
C16 0.0221(11) 0.0179(10) 0.0385(13) 0.0017(9) -0.0029(9) 0.0048(9)
C15 0.0239(12) 0.0212(11) 0.0626(18) 0.0060(11) -0.0047(11) 0.0083(9)
C14 0.0261(12) 0.0165(10) 0.0575(16) 0.0038(10) 0.0151(11) 0.0087(9)
C13 0.0339(12) 0.0169(10) 0.0314(12) 0.0024(9) 0.0137(10) 0.0046(9)
C12 0.0263(11) 0.0172(9) 0.0244(10) 0.0061(8) 0.0101(8) 0.0056(8)
C18 0.0284(11) 0.0264(11) 0.0253(11) 0.0112(9) 0.0060(9) 0.0012(9)
N2 0.0141(7) 0.0183(8) 0.0186(8) 0.0071(6) 0.0011(6) 0.0011(6)
N1 0.0151(7) 0.0129(7) 0.0182(8) 0.0046(6) 0.0039(6) 0.0035(6)
C11 0.0158(9) 0.0123(8) 0.0273(10) 0.0061(7) 0.0082(8) 0.0030(7)
C1 0.0226(10) 0.0239(10) 0.0222(10) 0.0042(8) -0.0001(8) 0.0043(9)
C29 0.0239(11) 0.0225(11) 0.0295(11) -0.0033(9) 0.0042(9) 0.0010(9)
C28 0.0280(12) 0.0321(12) 0.0209(10) -0.0038(9) -0.0055(9) 0.0072(10)
C27 0.0407(14) 0.0291(12) 0.0173(10) 0.0011(9) 0.0047(9) 0.0102(10)
C26 0.0252(11) 0.0255(11) 0.0222(10) -0.0019(8) 0.0066(8) 0.0079(9)
C25 0.0298(11) 0.0212(10) 0.0224(10) -0.0002(8) 0.0042(9) 0.0087(9)
C4 0.0155(9) 0.0175(9) 0.0228(9) 0.0085(8) 0.0009(7) 0.0025(7)
C65 0.0139(9) 0.0200(9) 0.0188(9) 0.0038(7) 0.0029(7) 0.0039(7)
C9 0.0161(10) 0.0322(12) 0.0271(11) -0.0022(9) 0.0052(8) -0.0031(9)
C10 0.0203(10) 0.0226(10) 0.0236(10) 0.0046(8) 0.0066(8) 0.0033(8)
C5 0.0162(9) 0.0217(9) 0.0184(9) 0.0061(8) 0.0044(7) 0.0048(8)
C21 0.0191(9) 0.0266(11) 0.0238(10) 0.0124(8) 0.0081(8) 0.0071(8)
C22 0.0281(11) 0.0359(13) 0.0214(10) 0.0104(9) 0.0105(9) 0.0088(10)
C23 0.0296(12) 0.0499(16) 0.0423(14) 0.0337(13) 0.0117(11) 0.0130(11)
C2 0.0171(9) 0.0160(9) 0.0220(9) 0.0059(7) 0.0067(7) 0.0029(7)
C3 0.0182(9) 0.0131(8) 0.0165(9) 0.0036(7) 0.0036(7) 0.0025(7)
C17 0.0180(9) 0.0162(9) 0.0235(10) 0.0073(8) 0.0031(8) 0.0009(7)
C20 0.0250(11) 0.0157(9) 0.0363(12) 0.0101(9) 0.0066(9) 0.0009(8)
C19 0.0173(10) 0.0243(11) 0.0326(11) 0.0106(9) 0.0064(8) 0.0015(8)
C45 0.0190(9) 0.0169(9) 0.0202(9) 0.0065(7) 0.0039(7) 0.0050(8)
C40 0.0150(8) 0.0124(8) 0.0156(8) 0.0051(7) -0.0001(7) 0.0002(7)
C39 0.0132(8) 0.0124(8) 0.0148(8) 0.0019(7) 0.0034(7) 0.0020(7)
C38 0.0137(8) 0.0120(8) 0.0152(8) 0.0025(7) 0.0015(7) 0.0005(7)
C54 0.0155(8) 0.0126(8) 0.0160(8) 0.0030(7) 0.0050(7) 0.0040(7)
C55 0.0137(8) 0.0127(8) 0.0156(8) 0.0029(7) 0.0031(7) 0.0034(7)
C56 0.0219(9) 0.0145(9) 0.0177(9) 0.0055(7) 0.0063(7) 0.0058(7)
C60 0.0267(11) 0.0166(9) 0.0244(10) 0.0084(8) 0.0074(8) 0.0031(8)
C37 0.0194(13) 0.0164(10) 0.0200(13) 0.0013(9) 0.0003(10) 0.0031(9)
C32 0.0186(9) 0.0124(8) 0.0224(10) 0.0000(7) 0.0036(8) 0.0020(7)
C33 0.0181(9) 0.0162(9) 0.0195(9) 0.0018(7) 0.0066(7) 0.0056(7)
C34 0.0141(8) 0.0151(8) 0.0177(9) 0.0055(7) 0.0034(7) 0.0024(7)
C36 0.0216(10) 0.0187(9) 0.0247(10) 0.0045(8) 0.0110(8) 0.0029(8)
C35 0.0144(8) 0.0116(8) 0.0158(8) 0.0032(7) 0.0017(7) 0.0030(7)
C30 0.0137(8) 0.0129(8) 0.0153(8) 0.0042(7) 0.0019(7) 0.0036(7)
C59 0.0171(9) 0.0152(9) 0.0178(9) 0.0051(7) 0.0034(7) 0.0035(7)
C58 0.0143(9) 0.0144(8) 0.0220(9) 0.0042(7) 0.0037(7) 0.0025(7)
C61 0.0196(10) 0.0209(10) 0.0305(11) 0.0098(9) 0.0018(8) 0.0006(8)
C57 0.0187(9) 0.0143(9) 0.0249(10) 0.0064(8) 0.0082(8) 0.0019(7)
C41 0.0150(9) 0.0132(8) 0.0210(9) 0.0050(7) 0.0023(7) 0.0042(7)
C42 0.0145(8) 0.0165(9) 0.0175(9) 0.0033(7) 0.0043(7) 0.0038(7)
C44 0.0211(10) 0.0209(10) 0.0258(10) 0.0093(8) 0.0089(8) 0.0089(8)
C43 0.0146(8) 0.0153(8) 0.0170(8) 0.0063(7) 0.0030(7) 0.0020(7)
C46 0.0121(8) 0.0134(8) 0.0175(8) 0.0050(7) 0.0049(7) 0.0002(7)
C51 0.0172(9) 0.0156(9) 0.0166(9) 0.0052(7) 0.0048(7) 0.0042(7)
C50 0.0160(9) 0.0160(9) 0.0173(9) 0.0022(7) 0.0057(7) 0.0016(7)
C49 0.0168(9) 0.0183(9) 0.0177(9) 0.0029(7) 0.0006(7) -0.0013(8)
C48 0.0156(9) 0.0188(9) 0.0199(9) 0.0067(8) 0.0024(7) 0.0027(7)
C47 0.0161(9) 0.0151(9) 0.0185(9) 0.0038(7) 0.0029(7) 0.0023(7)
C53 0.0245(11) 0.0224(10) 0.0269(11) 0.0049(9) -0.0031(9) 0.0051(9)
C52 0.0228(10) 0.0231(10) 0.0207(10) 0.0001(8) 0.0010(8) 0.0027(9)
C31 0.0121(8) 0.0143(8) 0.0215(9) 0.0046(7) 0.0026(7) 0.0015(7)
C63 0.0432(15) 0.0336(13) 0.0217(11) 0.0064(10) -0.0002(10) 0.0111(12)
C62 0.0291(12) 0.0450(15) 0.0244(11) 0.0167(11) -0.0004(9) -0.0043(11)
C64 0.0234(11) 0.0552(17) 0.0231(11) 0.0126(11) 0.0081(9) 0.0116(11)
B1 0.0140(9) 0.0132(9) 0.0155(9) 0.0038(8) 0.0033(7) 0.0030(8)
F5A 0.0575(12) 0.0220(8) 0.0299(10) -0.0076(7) 0.0241(9) -0.0071(8)
F6A 0.0625(12) 0.0147(7) 0.0637(17) -0.0001(11) -0.0339(14) 0.0107(7)
C28A 0.0194(13) 0.0164(10) 0.0200(13) 0.0013(9) 0.0003(10) 0.0031(9)
F4A 0.035(17) 0.029(11) 0.007(9) 0.006(8) 0.002(9) -0.019(10)
F25 0.158(7) 0.176(8) 0.143(6) 0.049(6) 0.029(5) 0.043(6)

loop_
_atom_type_symbol
_atom_type_description
_atom_type_scat_dispersion_real
_atom_type_scat_dispersion_imag
_atom_type_scat_source
C C 0.0033 0.0016 'International Tables Vol C Tables 4.2.6.8 and 6.1.1.4'
H H 0.0000 0.0000 'International Tables Vol C Tables 4.2.6.8 and 6.1.1.4'
B B 0.0013 0.0007 'International Tables Vol C Tables 4.2.6.8 and 6.1.1.4'
F F 0.0171 0.0103 'International Tables Vol C Tables 4.2.6.8 and 6.1.1.4'
Mo Mo -1.6832 0.6857 'International Tables Vol C Tables 4.2.6.8 and 6.1.1.4'
N N 0.0061 0.0033 'International Tables Vol C Tables 4.2.6.8 and 6.1.1.4'
O O 0.0106 0.0060 'International Tables Vol C Tables 4.2.6.8 and 6.1.1.4'
P P 0.1023 0.0942 'International Tables Vol C Tables 4.2.6.8 and 6.1.1.4'

loop_
_geom_angle_atom_site_label_1
_geom_angle_atom_site_label_2
_geom_angle_atom_site_label_3
_geom_angle
_geom_angle_site_symmetry_1
_geom_angle_site_symmetry_3
P1 Mo1 H1 123.4(10) . .
P2 Mo1 P1 77.278(18) . .
P2 Mo1 H1 71.9(10) . .
C1 Mo1 P1 85.56(6) . .
C1 Mo1 P2 113.04(7) . .
C1 Mo1 C29 98.58(9) . .
C1 Mo1 C28 92.88(9) . .
C1 Mo1 C27 120.56(9) . .
C1 Mo1 C26 151.50(9) . .
C1 Mo1 C25 131.95(9) . .
C1 Mo1 H1 65.6(10) . .
C29 Mo1 P1 102.13(6) . .
C29 Mo1 P2 148.11(6) . .
C29 Mo1 C27 59.14(9) . .
C29 Mo1 C26 58.54(8) . .
C29 Mo1 C25 35.60(8) . .
C29 Mo1 H1 128.5(10) . .
C28 Mo1 P1 137.17(7) . .
C28 Mo1 P2 140.00(7) . .
C28 Mo1 C29 35.75(9) . .
C28 Mo1 C27 35.57(9) . .
C28 Mo1 C26 58.63(8) . .
C28 Mo1 C25 58.97(8) . .
C28 Mo1 H1 93.9(10) . .
C27 Mo1 P1 148.19(6) . .
C27 Mo1 P2 104.88(7) . .
C27 Mo1 C26 35.00(8) . .
C27 Mo1 C25 58.31(8) . .
C27 Mo1 H1 86.2(10) . .
C26 Mo1 P1 114.11(6) . .
C26 Mo1 P2 92.11(6) . .
C26 Mo1 H1 113.3(10) . .
C25 Mo1 P1 91.16(6) . .
C25 Mo1 P2 112.84(6) . .
C25 Mo1 C26 34.48(8) . .
C25 Mo1 H1 144.5(10) . .
C4 P1 Mo1 117.50(7) . .
C4 P1 C3 99.22(9) . .
C4 P1 C17 101.87(9) . .
C3 P1 Mo1 111.09(6) . .
C3 P1 C17 100.69(9) . .
C17 P1 Mo1 122.84(7) . .
C5 P2 Mo1 112.31(7) . .
C5 P2 C21 102.59(9) . .
C5 P2 C2 101.79(9) . .
C21 P2 Mo1 123.84(7) . .
C21 P2 C2 101.01(9) . .
C2 P2 Mo1 112.57(6) . .
C7 C6 H6 119.8 . .
C7 C6 C65 120.4(2) . .
C65 C6 H6 119.8 . .
C6 C7 H7 119.5 . .
C8 C7 C6 121.0(2) . .
C8 C7 H7 119.5 . .
C7 C8 H8 120.4 . .
C7 C8 C9 119.3(2) . .
C9 C8 H8 120.4 . .
H24A C24 H24B 109.5 . .
H24A C24 H24C 109.5 . .
H24B C24 H24C 109.5 . .
C21 C24 H24A 109.5 . .
C21 C24 H24B 109.5 . .
C21 C24 H24C 109.5 . .
C15 C16 H16 120.9 . .
C11 C16 H16 120.9 . .
C11 C16 C15 118.1(2) . .
C16 C15 H15 119.7 . .
C14 C15 C16 120.6(2) . .
C14 C15 H15 119.7 . .
C15 C14 H14 119.9 . .
C15 C14 C13 120.2(2) . .
C13 C14 H14 119.9 . .
C14 C13 H13 119.9 . .
C14 C13 C12 120.2(2) . .
C12 C13 H13 119.9 . .
C13 C12 H12 120.6 . .
C11 C12 C13 118.8(2) . .
C11 C12 H12 120.6 . .
H18A C18 H18B 109.5 . .
H18A C18 H18C 109.5 . .
H18B C18 H18C 109.5 . .
C17 C18 H18A 109.5 . .
C17 C18 H18B 109.5 . .
C17 C18 H18C 109.5 . .
C4 N2 C5 114.20(16) . .
C65 N2 C4 117.14(16) . .
C65 N2 C5 115.35(16) . .
C11 N1 H2 105.8 . .
C11 N1 C2 112.88(15) . .
C11 N1 C3 112.71(14) . .
C2 N1 H2 105.8 . .
C3 N1 H2 105.8 . .
C3 N1 C2 113.11(15) . .
C16 C11 C12 122.20(19) . .
C16 C11 N1 118.48(18) . .
C12 C11 N1 119.32(18) . .
O1 C1 Mo1 176.16(19) . .
Mo1 C29 H29 119.9 . .
C28 C29 Mo1 71.63(13) . .
C28 C29 H29 126.2 . .
C28 C29 C25 107.6(2) . .
C25 C29 Mo1 74.15(13) . .
C25 C29 H29 126.2 . .
Mo1 C28 H28 119.7 . .
C29 C28 Mo1 72.63(12) . .
C29 C28 H28 125.9 . .
C27 C28 Mo1 73.64(13) . .
C27 C28 C29 108.2(2) . .
C27 C28 H28 125.9 . .
Mo1 C27 H27 120.6 . .
C28 C27 Mo1 70.80(12) . .
C28 C27 H27 126.0 . .
C28 C27 C26 108.0(2) . .
C26 C27 Mo1 74.38(12) . .
C26 C27 H27 126.0 . .
Mo1 C26 H26 123.2 . .
C27 C26 Mo1 70.62(12) . .
C27 C26 H26 125.9 . .
C25 C26 Mo1 71.92(12) . .
C25 C26 C27 108.1(2) . .
C25 C26 H26 125.9 . .
Mo1 C25 H25 121.9 . .
C29 C25 Mo1 70.25(12) . .
C29 C25 H25 125.9 . .
C26 C25 Mo1 73.60(13) . .
C26 C25 C29 108.1(2) . .
C26 C25 H25 125.9 . .
P1 C4 H4A 109.1 . .
P1 C4 H4B 109.1 . .
N2 C4 P1 112.62(13) . .
N2 C4 H4A 109.1 . .
N2 C4 H4B 109.1 . .
H4A C4 H4B 107.8 . .
C6 C65 N2 122.75(18) . .
C6 C65 C10 118.06(19) . .
C10 C65 N2 119.15(18) . .
C8 C9 H9 119.6 . .
C8 C9 C10 120.9(2) . .
C10 C9 H9 119.6 . .
C65 C10 H10 119.9 . .
C9 C10 C65 120.3(2) . .
C9 C10 H10 119.9 . .
P2 C5 H5A 109.2 . .
P2 C5 H5B 109.2 . .
N2 C5 P2 111.84(13) . .
N2 C5 H5A 109.2 . .
N2 C5 H5B 109.2 . .
H5A C5 H5B 107.9 . .
C24 C21 P2 111.83(14) . .
C22 C21 P2 107.93(15) . .
C22 C21 C24 109.42(18) . .
C23 C21 P2 110.18(15) . .
C23 C21 C24 109.0(2) . .
C23 C21 C22 108.40(19) . .
C21 C22 H22A 109.5 . .
C21 C22 H22B 109.5 . .
C21 C22 H22C 109.5 . .
H22A C22 H22B 109.5 . .
H22A C22 H22C 109.5 . .
H22B C22 H22C 109.5 . .
C21 C23 H23A 109.5 . .
C21 C23 H23B 109.5 . .
C21 C23 H23C 109.5 . .
H23A C23 H23B 109.5 . .
H23A C23 H23C 109.5 . .
H23B C23 H23C 109.5 . .
P2 C2 H2A 109.9 . .
P2 C2 H2B 109.9 . .
N1 C2 P2 108.87(13) . .
N1 C2 H2A 109.9 . .
N1 C2 H2B 109.9 . .
H2A C2 H2B 108.3 . .
P1 C3 H3A 109.6 . .
P1 C3 H3B 109.6 . .
N1 C3 P1 110.21(12) . .
N1 C3 H3A 109.6 . .
N1 C3 H3B 109.6 . .
H3A C3 H3B 108.1 . .
C18 C17 P1 112.76(14) . .
C20 C17 P1 108.10(14) . .
C20 C17 C18 109.63(17) . .
C19 C17 P1 108.48(14) . .
C19 C17 C18 109.12(17) . .
C19 C17 C20 108.67(17) . .
C17 C20 H20A 109.5 . .
C17 C20 H20B 109.5 . .
C17 C20 H20C 109.5 . .
H20A C20 H20B 109.5 . .
H20A C20 H20C 109.5 . .
H20B C20 H20C 109.5 . .
C17 C19 H19A 109.5 . .
C17 C19 H19B 109.5 . .
C17 C19 H19C 109.5 . .
H19A C19 H19B 109.5 . .
H19A C19 H19C 109.5 . .
H19B C19 H19C 109.5 . .
F17 C45 F18 105.32(15) . .
F17 C45 F16 106.88(16) . .
F17 C45 C40 112.67(16) . .
F18 C45 C40 112.07(16) . .
F16 C45 F18 106.44(16) . .
F16 C45 C40 112.92(16) . .
C39 C40 C45 121.22(17) . .
C41 C40 C45 118.05(17) . .
C41 C40 C39 120.66(17) . .
C40 C39 H39 119.0 . .
C38 C39 C40 122.00(17) . .
C38 C39 H39 119.0 . .
C39 C38 C43 115.77(17) . .
C39 C38 B1 126.32(16) . .
C43 C38 B1 117.91(16) . .
C55 C54 C59 115.94(17) . .
C55 C54 B1 125.05(17) . .
C59 C54 B1 119.00(16) . .
C54 C55 H55 119.3 . .
C56 C55 C54 121.45(18) . .
C56 C55 H55 119.3 . .
C55 C56 C60 121.18(18) . .
C57 C56 C55 121.58(18) . .
C57 C56 C60 117.20(18) . .
F15 C60 C56 111.64(17) . .
F13 C60 F15 105.76(17) . .
F13 C60 C56 114.01(17) . .
F14 C60 F15 106.01(17) . .
F14 C60 F13 106.31(17) . .
F14 C60 C56 112.53(17) . .
F4 C37 F5 105.6(2) . .
F4 C37 F6 105.9(3) . .
F4 C37 C32 113.7(3) . .
F5 C37 C32 113.7(2) . .
F6 C37 F5 106.5(2) . .
F6 C37 C32 110.8(2) . .
C33 C32 C37 119.45(19) . .
C33 C32 C31 120.34(18) . .
C33 C32 C28A 122.9(11) . .
C31 C32 C37 120.2(2) . .
C31 C32 C28A 112.9(11) . .
C32 C33 H33 120.8 . .
C32 C33 C34 118.41(17) . .
C34 C33 H33 120.8 . .
C33 C34 C36 118.01(17) . .
C35 C34 C33 120.88(18) . .
C35 C34 C36 121.10(17) . .
F7 C36 F8 106.18(18) . .
F7 C36 F9 106.86(18) . .
F7 C36 C34 113.51(16) . .
F8 C36 C34 112.24(18) . .
F9 C36 F8 105.20(17) . .
F9 C36 C34 112.27(18) . .
C34 C35 H35 119.1 . .
C34 C35 C30 121.79(17) . .
C30 C35 H35 119.1 . .
C35 C30 B1 120.27(16) . .
C31 C30 C35 115.58(16) . .
C31 C30 B1 124.12(17) . .
C54 C59 H59 118.8 . .
C58 C59 C54 122.35(18) . .
C58 C59 H59 118.8 . .
C59 C58 C61 119.92(18) . .
C57 C58 C59 120.48(18) . .
C57 C58 C61 119.48(18) . .
F10 C61 F11 105.84(18) . .
F10 C61 C58 112.35(18) . .
F11 C61 C58 112.27(17) . .
F12 C61 F10 106.20(18) . .
F12 C61 F11 106.53(18) . .
F12 C61 C58 113.11(18) . .
C56 C57 C58 118.19(18) . .
C56 C57 H57 120.9 . .
C58 C57 H57 120.9 . .
C40 C41 H41 120.8 . .
C40 C41 C42 118.39(17) . .
C42 C41 H41 120.8 . .
C41 C42 C44 118.95(17) . .
C43 C42 C41 120.76(17) . .
C43 C42 C44 120.21(17) . .
F21 C44 C42 112.06(17) . .
F19 C44 F21 105.05(16) . .
F19 C44 C42 111.97(17) . .
F20 C44 F21 107.21(17) . .
F20 C44 F19 106.43(17) . .
F20 C44 C42 113.57(17) . .
C38 C43 H43 118.8 . .
C42 C43 C38 122.41(17) . .
C42 C43 H43 118.8 . .
C51 C46 C47 115.44(17) . .
C51 C46 B1 124.05(16) . .
C47 C46 B1 120.46(16) . .
C46 C51 H51 118.8 . .
C50 C51 C46 122.41(18) . .
C50 C51 H51 118.8 . .
C51 C50 C52 120.76(18) . .
C49 C50 C51 120.92(18) . .
C49 C50 C52 118.31(18) . .
C50 C49 H49 121.1 . .
C50 C49 C48 117.88(18) . .
C48 C49 H49 121.1 . .
C49 C48 C53 118.16(18) . .
C47 C48 C49 121.06(18) . .
C47 C48 C53 120.73(18) . .
C46 C47 H47 118.9 . .
C48 C47 C46 122.25(18) . .
C48 C47 H47 118.9 . .
F23 C53 C48 112.08(18) . .
F24 C53 F23 104.73(18) . .
F24 C53 F22 108.27(19) . .
F24 C53 C48 113.07(19) . .
F22 C53 F23 104.79(18) . .
F22 C53 C48 113.23(18) . .
F1 C52 F2 105.71(19) . .
F1 C52 F3 105.30(17) . .
F1 C52 C50 112.27(17) . .
F2 C52 C50 113.12(17) . .
F3 C52 F2 107.00(18) . .
F3 C52 C50 112.85(18) . .
C32 C31 H31 118.5 . .
C30 C31 C32 122.98(18) . .
C30 C31 H31 118.5 . .
C64 C63 C62 121.8(3) . .
F25 C63 C62 113.9(5) . .
F25 C63 C64 124.3(5) . .
C63 C62 H62 120.5 . .
C63 C62 C64 118.9(2) . 2_668
C64 C62 H62 120.5 2_668 .
C63 C64 C62 119.3(2) . 2_668
C63 C64 H64 120.4 . .
C62 C64 H64 120.4 2_668 .
C54 B1 C38 105.55(15) . .
C30 B1 C38 112.43(15) . .
C30 B1 C54 109.36(15) . .
C30 B1 C46 108.64(15) . .
C46 B1 C38 110.29(15) . .
C46 B1 C54 110.56(15) . .
F5A C28A C32 111.4(18) . .
F5A C28A F4A 116(3) . .
F6A C28A C32 124.7(19) . .
F6A C28A F5A 98(2) . .
F6A C28A F4A 99(3) . .
F4A C28A C32 107(3) . .

loop_
_geom_bond_atom_site_label_1
_geom_bond_atom_site_label_2
_geom_bond_distance
_geom_bond_site_symmetry_2
Mo1 P1 2.4132(6) .
Mo1 P2 2.4008(6) .
Mo1 C1 1.935(2) .
Mo1 C29 2.305(2) .
Mo1 C28 2.292(2) .
Mo1 C27 2.329(2) .
Mo1 C26 2.378(2) .
Mo1 C25 2.356(2) .
Mo1 H1 1.70(3) .
P1 C4 1.865(2) .
P1 C3 1.8700(19) .
P1 C17 1.880(2) .
P2 C5 1.860(2) .
P2 C21 1.872(2) .
P2 C2 1.876(2) .
O1 C1 1.169(3) .
F17 C45 1.336(2) .
F15 C60 1.353(2) .
F4 C37 1.324(7) .
F5 C37 1.328(3) .
F6 C37 1.328(3) .
F7 C36 1.325(2) .
F8 C36 1.340(3) .
F9 C36 1.337(2) .
F10 C61 1.337(3) .
F11 C61 1.340(3) .
F12 C61 1.327(3) .
F13 C60 1.338(3) .
F14 C60 1.336(2) .
F18 C45 1.350(2) .
F16 C45 1.340(2) .
F21 C44 1.347(2) .
F19 C44 1.340(3) .
F20 C44 1.319(2) .
F23 C53 1.348(3) .
F24 C53 1.328(3) .
F22 C53 1.329(3) .
F1 C52 1.338(3) .
F2 C52 1.341(3) .
F3 C52 1.337(3) .
C6 H6 0.9500 .
C6 C7 1.387(3) .
C6 C65 1.394(3) .
C7 H7 0.9500 .
C7 C8 1.370(4) .
C8 H8 0.9500 .
C8 C9 1.378(4) .
C24 H24A 0.9800 .
C24 H24B 0.9800 .
C24 H24C 0.9800 .
C24 C21 1.534(3) .
C16 H16 0.9500 .
C16 C15 1.392(3) .
C16 C11 1.374(3) .
C15 H15 0.9500 .
C15 C14 1.379(4) .
C14 H14 0.9500 .
C14 C13 1.378(4) .
C13 H13 0.9500 .
C13 C12 1.384(3) .
C12 H12 0.9500 .
C12 C11 1.382(3) .
C18 H18A 0.9800 .
C18 H18B 0.9800 .
C18 H18C 0.9800 .
C18 C17 1.536(3) .
N2 C4 1.454(3) .
N2 C65 1.423(2) .
N2 C5 1.467(2) .
N1 H2 1.0000 .
N1 C11 1.476(2) .
N1 C2 1.498(2) .
N1 C3 1.494(2) .
C29 H29 0.9500 .
C29 C28 1.411(4) .
C29 C25 1.426(3) .
C28 H28 0.9500 .
C28 C27 1.412(3) .
C27 H27 0.9500 .
C27 C26 1.416(3) .
C26 H26 0.9500 .
C26 C25 1.403(3) .
C25 H25 0.9500 .
C4 H4A 0.9900 .
C4 H4B 0.9900 .
C65 C10 1.405(3) .
C9 H9 0.9500 .
C9 C10 1.384(3) .
C10 H10 0.9500 .
C5 H5A 0.9900 .
C5 H5B 0.9900 .
C21 C22 1.530(3) .
C21 C23 1.529(3) .
C22 H22A 0.9800 .
C22 H22B 0.9800 .
C22 H22C 0.9800 .
C23 H23A 0.9800 .
C23 H23B 0.9800 .
C23 H23C 0.9800 .
C2 H2A 0.9900 .
C2 H2B 0.9900 .
C3 H3A 0.9900 .
C3 H3B 0.9900 .
C17 C20 1.536(3) .
C17 C19 1.531(3) .
C20 H20A 0.9800 .
C20 H20B 0.9800 .
C20 H20C 0.9800 .
C19 H19A 0.9800 .
C19 H19B 0.9800 .
C19 H19C 0.9800 .
C45 C40 1.493(3) .
C40 C39 1.398(3) .
C40 C41 1.384(3) .
C39 H39 0.9500 .
C39 C38 1.393(3) .
C38 C43 1.409(3) .
C38 B1 1.641(3) .
C54 C55 1.400(3) .
C54 C59 1.408(3) .
C54 B1 1.642(3) .
C55 H55 0.9500 .
C55 C56 1.388(3) .
C56 C60 1.492(3) .
C56 C57 1.382(3) .
C37 C32 1.494(3) .
C32 C33 1.374(3) .
C32 C31 1.395(3) .
C32 C28A 1.545(16) .
C33 H33 0.9500 .
C33 C34 1.390(3) .
C34 C36 1.492(3) .
C34 C35 1.389(3) .
C35 H35 0.9500 .
C35 C30 1.409(3) .
C30 C31 1.387(3) .
C30 B1 1.635(3) .
C59 H59 0.9500 .
C59 C58 1.386(3) .
C58 C61 1.493(3) .
C58 C57 1.385(3) .
C57 H57 0.9500 .
C41 H41 0.9500 .
C41 C42 1.384(3) .
C42 C44 1.502(3) .
C42 C43 1.379(3) .
C43 H43 0.9500 .
C46 C51 1.400(3) .
C46 C47 1.406(3) .
C46 B1 1.638(3) .
C51 H51 0.9500 .
C51 C50 1.391(3) .
C50 C49 1.385(3) .
C50 C52 1.489(3) .
C49 H49 0.9500 .
C49 C48 1.389(3) .
C48 C47 1.385(3) .
C48 C53 1.493(3) .
C47 H47 0.9500 .
C31 H31 0.9500 .
C63 C62 1.375(4) .
C63 C64 1.364(4) .
C63 F25 1.183(9) .
C62 H62 0.9500 .
C62 C64 1.379(4) 2_668
C64 C62 1.379(4) 2_668
C64 H64 0.9500 .
F5A C28A 1.29(3) .
F6A C28A 1.28(3) .
C28A F4A 1.36(6) .

loop_
_geom_torsion_atom_site_label_1
_geom_torsion_atom_site_label_2
_geom_torsion_atom_site_label_3
_geom_torsion_atom_site_label_4
_geom_torsion
_geom_torsion_site_symmetry_4
Mo1 P1 C4 N2 64.69(15) .
Mo1 P1 C3 N1 -12.87(14) .
Mo1 P1 C17 C18 -171.54(12) .
Mo1 P1 C17 C20 67.10(16) .
Mo1 P1 C17 C19 -50.57(16) .
Mo1 P2 C5 N2 -77.18(14) .
Mo1 P2 C21 C24 174.51(12) .
Mo1 P2 C21 C22 -65.08(16) .
Mo1 P2 C21 C23 53.11(19) .
Mo1 P2 C2 N1 8.07(15) .
Mo1 C29 C28 C27 65.56(16) .
Mo1 C29 C25 C26 -64.33(15) .
Mo1 C28 C27 C26 65.61(15) .
Mo1 C27 C26 C25 62.53(15) .
Mo1 C26 C25 C29 62.16(15) .
F17 C45 C40 C39 -96.0(2) .
F17 C45 C40 C41 81.1(2) .
F4 C37 C32 C33 149.2(3) .
F4 C37 C32 C31 -33.5(3) .
F4 C37 C32 C28A -105(4) .
F5 C37 C32 C33 28.3(3) .
F5 C37 C32 C31 -154.4(2) .
F5 C37 C32 C28A 135(4) .
F6 C37 C32 C33 -91.6(3) .
F6 C37 C32 C31 85.7(3) .
F6 C37 C32 C28A 15(4) .
F18 C45 C40 C39 145.43(18) .
F18 C45 C40 C41 -37.4(2) .
F16 C45 C40 C39 25.2(3) .
F16 C45 C40 C41 -157.64(17) .
C6 C7 C8 C9 -1.4(4) .
C6 C65 C10 C9 -1.5(3) .
C7 C6 C65 N2 -175.27(19) .
C7 C6 C65 C10 2.4(3) .
C7 C8 C9 C10 2.3(3) .
C8 C9 C10 C65 -0.8(3) .
C16 C15 C14 C13 0.8(4) .
C15 C16 C11 C12 -0.1(3) .
C15 C16 C11 N1 -179.9(2) .
C15 C14 C13 C12 -0.7(4) .
C14 C13 C12 C11 0.1(3) .
C13 C12 C11 C16 0.3(3) .
C13 C12 C11 N1 -179.90(18) .
N2 C65 C10 C9 176.26(18) .
C11 C16 C15 C14 -0.4(4) .
C11 N1 C2 P2 -155.26(13) .
C11 N1 C3 P1 157.84(13) .
C29 C28 C27 Mo1 -64.90(15) .
C29 C28 C27 C26 0.7(2) .
C28 C29 C25 Mo1 64.31(15) .
C28 C29 C25 C26 0.0(2) .
C28 C27 C26 Mo1 -63.26(15) .
C28 C27 C26 C25 -0.7(2) .
C27 C26 C25 Mo1 -61.70(15) .
C27 C26 C25 C29 0.5(2) .
C25 C29 C28 Mo1 -65.99(15) .
C25 C29 C28 C27 -0.4(2) .
C4 P1 C3 N1 111.46(14) .
C4 P1 C17 C18 54.26(16) .
C4 P1 C17 C20 -67.10(16) .
C4 P1 C17 C19 175.23(14) .
C4 N2 C65 C6 8.0(3) .
C4 N2 C65 C10 -169.66(17) .
C4 N2 C5 P2 74.01(18) .
C65 C6 C7 C8 -1.0(3) .
C65 N2 C4 P1 154.63(14) .
C65 N2 C5 P2 -145.97(14) .
C5 P2 C21 C24 -57.32(17) .
C5 P2 C21 C22 63.09(16) .
C5 P2 C21 C23 -178.73(17) .
C5 P2 C2 N1 -112.38(14) .
C5 N2 C4 P1 -66.10(19) .
C5 N2 C65 C6 -130.8(2) .
C5 N2 C65 C10 51.5(2) .
C21 P2 C5 N2 147.72(14) .
C21 P2 C2 N1 142.11(13) .
C2 P2 C5 N2 43.45(16) .
C2 P2 C21 C24 47.56(17) .
C2 P2 C21 C22 167.97(15) .
C2 P2 C21 C23 -73.85(18) .
C2 N1 C11 C16 109.8(2) .
C2 N1 C11 C12 -69.9(2) .
C2 N1 C3 P1 -72.59(17) .
C3 P1 C4 N2 -55.01(15) .
C3 P1 C17 C18 -47.65(16) .
C3 P1 C17 C20 -169.01(14) .
C3 P1 C17 C19 73.32(15) .
C3 N1 C11 C16 -120.5(2) .
C3 N1 C11 C12 59.7(2) .
C3 N1 C2 P2 75.26(17) .
C17 P1 C4 N2 -158.08(14) .
C17 P1 C3 N1 -144.49(13) .
C45 C40 C39 C38 176.63(18) .
C45 C40 C41 C42 -176.94(18) .
C40 C39 C38 C43 0.3(3) .
C40 C39 C38 B1 -179.25(17) .
C40 C41 C42 C44 176.90(18) .
C40 C41 C42 C43 0.1(3) .
C39 C40 C41 C42 0.2(3) .
C39 C38 C43 C42 0.0(3) .
C39 C38 B1 C54 130.18(19) .
C39 C38 B1 C30 11.0(3) .
C39 C38 B1 C46 -110.4(2) .
C54 C55 C56 C60 178.04(17) .
C54 C55 C56 C57 0.6(3) .
C54 C59 C58 C61 -176.78(18) .
C54 C59 C58 C57 -0.8(3) .
C55 C54 C59 C58 0.0(3) .
C55 C54 B1 C38 131.98(18) .
C55 C54 B1 C30 -106.9(2) .
C55 C54 B1 C46 12.7(2) .
C55 C56 C60 F15 120.1(2) .
C55 C56 C60 F13 0.4(3) .
C55 C56 C60 F14 -120.8(2) .
C55 C56 C57 C58 -1.4(3) .
C60 C56 C57 C58 -178.90(18) .
C37 C32 C33 C34 176.3(2) .
C37 C32 C31 C30 -176.8(2) .
C37 C32 C28A F5A -63(3) .
C37 C32 C28A F6A 179(6) .
C37 C32 C28A F4A 65(3) .
C32 C33 C34 C36 -178.95(19) .
C32 C33 C34 C35 0.2(3) .
C33 C32 C31 C30 0.5(3) .
C33 C32 C28A F5A 22(2) .
C33 C32 C28A F6A -96(3) .
C33 C32 C28A F4A 149.7(16) .
C33 C34 C36 F7 -170.48(18) .
C33 C34 C36 F8 69.1(2) .
C33 C34 C36 F9 -49.2(3) .
C33 C34 C35 C30 1.3(3) .
C34 C35 C30 C31 -1.7(3) .
C34 C35 C30 B1 -179.80(17) .
C36 C34 C35 C30 -179.65(18) .
C35 C34 C36 F7 10.4(3) .
C35 C34 C36 F8 -110.0(2) .
C35 C34 C36 F9 131.7(2) .
C35 C30 C31 C32 0.9(3) .
C35 C30 B1 C38 -70.2(2) .
C35 C30 B1 C54 172.95(16) .
C35 C30 B1 C46 52.2(2) .
C59 C54 C55 C56 0.1(3) .
C59 C54 B1 C38 -46.5(2) .
C59 C54 B1 C30 74.7(2) .
C59 C54 B1 C46 -165.76(16) .
C59 C58 C61 F10 85.7(2) .
C59 C58 C61 F11 -155.09(19) .
C59 C58 C61 F12 -34.5(3) .
C59 C58 C57 C56 1.4(3) .
C61 C58 C57 C56 177.45(18) .
C57 C56 C60 F15 -62.3(2) .
C57 C56 C60 F13 177.91(17) .
C57 C56 C60 F14 56.7(2) .
C57 C58 C61 F10 -90.3(2) .
C57 C58 C61 F11 28.9(3) .
C57 C58 C61 F12 149.48(19) .
C41 C40 C39 C38 -0.4(3) .
C41 C42 C44 F21 40.9(3) .
C41 C42 C44 F19 -76.9(2) .
C41 C42 C44 F20 162.57(19) .
C41 C42 C43 C38 -0.2(3) .
C44 C42 C43 C38 -176.97(18) .
C43 C38 B1 C54 -49.4(2) .
C43 C38 B1 C30 -168.51(16) .
C43 C38 B1 C46 70.1(2) .
C43 C42 C44 F21 -142.31(19) .
C43 C42 C44 F19 99.9(2) .
C43 C42 C44 F20 -20.6(3) .
C46 C51 C50 C49 0.1(3) .
C46 C51 C50 C52 -178.88(18) .
C51 C46 C47 C48 -1.9(3) .
C51 C46 B1 C38 -9.1(2) .
C51 C46 B1 C54 107.3(2) .
C51 C46 B1 C30 -132.69(18) .
C51 C50 C49 C48 -1.6(3) .
C51 C50 C52 F1 98.3(2) .
C51 C50 C52 F2 -21.2(3) .
C51 C50 C52 F3 -142.87(19) .
C50 C49 C48 C47 1.4(3) .
C50 C49 C48 C53 178.63(18) .
C49 C50 C52 F1 -80.6(2) .
C49 C50 C52 F2 159.82(19) .
C49 C50 C52 F3 38.2(3) .
C49 C48 C47 C46 0.5(3) .
C49 C48 C53 F23 -83.7(2) .
C49 C48 C53 F24 34.4(3) .
C49 C48 C53 F22 157.98(19) .
C47 C46 C51 C50 1.7(3) .
C47 C46 B1 C38 173.74(16) .
C47 C46 B1 C54 -69.9(2) .
C47 C46 B1 C30 50.1(2) .
C47 C48 C53 F23 93.5(2) .
C47 C48 C53 F24 -148.4(2) .
C47 C48 C53 F22 -24.7(3) .
C53 C48 C47 C46 -176.74(18) .
C52 C50 C49 C48 177.34(18) .
C31 C32 C33 C34 -1.0(3) .
C31 C32 C28A F5A 179.7(16) .
C31 C32 C28A F6A 62(3) .
C31 C32 C28A F4A -52(2) .
C31 C30 B1 C38 111.9(2) .
C31 C30 B1 C54 -5.0(2) .
C31 C30 B1 C46 -125.71(19) .
C62 C63 C64 C62 -0.6(4) 2_668
C64 C63 C62 C64 0.6(4) 2_668
B1 C38 C43 C42 179.61(17) .
B1 C54 C55 C56 -178.42(17) .
B1 C54 C59 C58 178.61(17) .
B1 C30 C31 C32 178.87(18) .
B1 C46 C51 C50 -175.64(17) .
B1 C46 C47 C48 175.49(17) .
C28A C32 C33 C34 155.4(11) .
C28A C32 C31 C30 -158.1(11) .
F25 C63 C62 C64 -178.1(5) 2_668
F25 C63 C64 C62 177.9(5) 2_668
